data_7215415
loop_
_publ_author_name
'Sengupta, Satirtha'
'Goswami, Arijit'
'Ganguly, Sumi'
'Bala, Sukhen'
'Bhunia, Manas Kumar'
'Mondal, Raju'

_publ_section_title
;
 Influence of chloro&#x22EF;chloro interaction and \p--\p stacking in 3D
 supramolecular framework construction
;
_journal_issue 20
_journal_name_full CrystEngComm
_journal_page_first 6136
_journal_paper_doi 10.1039/c1ce05345k
_journal_volume 13
_journal_year 2011
_chemical_formula_sum 'C27 H18 Cl6 N2 O6 Zn'
_chemical_formula_weight 744.50
_chemical_name_systematic
;
?
;
_space_group_IT_number 14
_symmetry_cell_setting monoclinic
_symmetry_space_group_name_Hall '-P 2ybc'
_symmetry_space_group_name_H-M 'P 1 21/c 1'
_atom_sites_solution_hydrogens geom
_atom_sites_solution_primary direct
_atom_sites_solution_secondary difmap
_audit_creation_method SHELXL-97
_cell_angle_alpha 90.00
_cell_angle_beta 96.8080(10)
_cell_angle_gamma 90.00
_cell_formula_units_Z 4
_cell_length_a 14.4957(5)
_cell_length_b 8.8235(3)
_cell_length_c 23.1793(8)
_cell_measurement_reflns_used 5831
_cell_measurement_temperature 120(2)
_cell_measurement_theta_max 26.12
_cell_measurement_theta_min 2.38
_cell_volume 2943.79(18)
_computing_cell_refinement 'Bruker APEX-2'
_computing_data_collection 'Bruker APEX-2'
_computing_data_reduction 'Bruker SHELXTL'
_computing_molecular_graphics 'Bruker SHELXTL'
_computing_publication_material 'Bruker SHELXTL'
_computing_structure_refinement 'SHELXL-97 (Sheldrick, 1997)'
_computing_structure_solution 'SHELXS-97 (Sheldrick, 1990)'
_diffrn_ambient_temperature 120(2)
_diffrn_detector_area_resol_mean 8
_diffrn_measured_fraction_theta_full 0.982
_diffrn_measured_fraction_theta_max 0.982
_diffrn_measurement_device_type 'Bruker APEX-2 CCD area detector'
_diffrn_measurement_method '/w scans'
_diffrn_radiation_monochromator graphite
_diffrn_radiation_source 'fine-focus sealed tube'
_diffrn_radiation_type MoK\a
_diffrn_radiation_wavelength 0.71073
_diffrn_reflns_av_R_equivalents 0.0578
_diffrn_reflns_av_sigmaI/netI 0.0424
_diffrn_reflns_limit_h_max 18
_diffrn_reflns_limit_h_min -18
_diffrn_reflns_limit_k_max 10
_diffrn_reflns_limit_k_min -11
_diffrn_reflns_limit_l_max 27
_diffrn_reflns_limit_l_min -29
_diffrn_reflns_number 37166
_diffrn_reflns_theta_full 26.83
_diffrn_reflns_theta_max 26.83
_diffrn_reflns_theta_min 1.77
_diffrn_standards_decay_% 0
_exptl_absorpt_coefficient_mu 1.425
_exptl_absorpt_correction_T_max 1.0000
_exptl_absorpt_correction_T_min 0.748341
_exptl_absorpt_correction_type multi-scan
_exptl_absorpt_process_details 'SADABS v.2.03 (Bruker, 2001), R(int)=0.0305 before correction'
_exptl_crystal_colour Colourless
_exptl_crystal_density_diffrn 1.680
_exptl_crystal_density_meas ?
_exptl_crystal_density_method 'not measured'
_exptl_crystal_description Prism
_exptl_crystal_F_000 1496
_exptl_crystal_size_max 0.32
_exptl_crystal_size_mid 0.24
_exptl_crystal_size_min 0.18
_refine_diff_density_max 0.888
_refine_diff_density_min -0.519
_refine_diff_density_rms 0.078
_refine_ls_extinction_method none
_refine_ls_goodness_of_fit_ref 1.056
_refine_ls_hydrogen_treatment constr
_refine_ls_matrix_type full
_refine_ls_number_parameters 379
_refine_ls_number_reflns 6204
_refine_ls_number_restraints 0
_refine_ls_restrained_S_all 1.056
_refine_ls_R_factor_all 0.0578
_refine_ls_R_factor_gt 0.0395
_refine_ls_shift/su_max 0.000
_refine_ls_shift/su_mean 0.000
_refine_ls_structure_factor_coef Fsqd
_refine_ls_weighting_details 'calc w=1/[\s^2^(Fo^2^)+(0.0383P)^2^+2.6530P] where P=(Fo^2^+2Fc^2^)/3'
_refine_ls_weighting_scheme calc
_refine_ls_wR_factor_gt 0.0892
_refine_ls_wR_factor_ref 0.0972
_reflns_number_gt 4758
_reflns_number_total 6204
_reflns_threshold_expression I>2\s(I)
_cod_data_source_file c1ce05345k.txt
_cod_data_source_block 10ssg013_0m
_cod_depositor_comments
;
The following automatic conversions were performed:

'_symmetry_cell_setting' value 'Monoclinic' changed to 'monoclinic'
according to
/usr/data/users/saulius/automatic-downloads/retrospective/RSC/lib/dictionaries/cif_core.dic
dictionary named 'cif_core.dic' version 2.4.2 from 2011-04-26.

Automatic conversion script
Id: cif_fix_values 2281 2013-09-26 08:29:07Z andrius 

The following automatic conversions were performed:

'_exptl_crystal_density_meas' value 'not measured' was changed to '?'
- the value is perceived as not measured.

Automatic conversion script
Id: cif_fix_values 3008 2015-01-20 13:52:24Z robertas 
;
_cod_original_sg_symbol_H-M P2(1)/c
_cod_database_code 7215415

loop_
_symmetry_equiv_pos_as_xyz
'x, y, z'
'-x, y+1/2, -z+1/2'
'-x, -y, -z'
'x, -y-1/2, z-1/2'

loop_
_atom_site_label
_atom_site_type_symbol
_atom_site_fract_x
_atom_site_fract_y
_atom_site_fract_z
_atom_site_U_iso_or_equiv
_atom_site_adp_type
_atom_site_occupancy
_atom_site_symmetry_multiplicity
_atom_site_calc_flag
_atom_site_refinement_flags
_atom_site_disorder_assembly
_atom_site_disorder_group
Zn1 Zn 0.26770(2) 0.55457(4) 0.055128(14) 0.02427(10) Uani 1 1 d . . .
Cl1A Cl 0.51277(5) 1.34084(8) 0.04109(3) 0.03547(19) Uani 1 1 d . . .
Cl1 Cl -0.04642(6) 0.80032(11) 0.29259(4) 0.0460(2) Uani 1 1 d . . .
N1 N 0.28152(16) 0.3491(3) 0.09332(10) 0.0232(5) Uani 1 1 d . . .
O1A O 0.37428(14) 0.6756(2) 0.08728(9) 0.0309(5) Uani 1 1 d . . .
O1 O 0.14886(15) 0.6409(3) 0.07085(9) 0.0392(5) Uani 1 1 d . A .
C1A C 0.44579(19) 0.9207(3) 0.08779(12) 0.0241(6) Uani 1 1 d . . .
C1 C 0.0522(2) 0.7260(3) 0.14065(13) 0.0279(7) Uani 1 1 d . A .
Cl2A Cl 0.65263(6) 0.99086(10) 0.21836(4) 0.0404(2) Uani 1 1 d . . .
Cl2 Cl -0.17144(6) 0.97151(10) 0.07567(4) 0.0488(2) Uani 1 1 d . . .
O2A O 0.31435(15) 0.8451(2) 0.02324(9) 0.0352(5) Uani 1 1 d . . .
O2 O 0.19348(15) 0.5894(3) 0.16284(10) 0.0377(5) Uani 1 1 d . A .
C2A C 0.5096(2) 0.8999(3) 0.13817(13) 0.0262(6) Uani 1 1 d . . .
C2 C -0.0152(2) 0.7992(4) 0.10174(14) 0.0331(7) Uani 1 1 d . . .
Cl3A Cl 0.50727(6) 0.74020(9) 0.18126(4) 0.0404(2) Uani 1 1 d . . .
Cl3 Cl -0.00856(7) 0.80459(14) 0.02816(4) 0.0581(3) Uani 1 1 d . . .
O3A O 0.38760(14) 1.0892(2) 0.00979(8) 0.0286(5) Uani 1 1 d . . .
H3AA H 0.3512 1.0183 0.0036 0.043 Uiso 1 1 calc R . .
O3 O 0.10714(14) 0.6679(2) 0.24001(9) 0.0332(5) Uani 1 1 d . A 2
H3A H 0.1484 0.6298 0.2234 0.050 Uiso 1 1 calc R A 2
C3A C 0.5742(2) 1.0112(3) 0.15601(13) 0.0288(7) Uani 1 1 d . . .
C3 C -0.0893(2) 0.8737(3) 0.12240(15) 0.0345(7) Uani 1 1 d . . .
C4A C 0.5765(2) 1.1454(3) 0.12522(13) 0.0293(7) Uani 1 1 d . . .
H4AA H 0.6206 1.2192 0.1370 0.035 Uiso 1 1 calc R . .
C4 C -0.0987(2) 0.8738(4) 0.18080(15) 0.0354(8) Uani 1 1 d . . .
H4A H -0.1488 0.9228 0.1942 0.043 Uiso 1 1 calc R . .
C5A C 0.5133(2) 1.1682(3) 0.07736(13) 0.0261(6) Uani 1 1 d . . .
C5 C -0.0342(2) 0.8018(4) 0.21903(13) 0.0308(7) Uani 1 1 d . A .
C6A C 0.4482(2) 1.0589(3) 0.05771(12) 0.0253(6) Uani 1 1 d . . .
C6 C 0.0426(2) 0.7303(3) 0.20038(14) 0.0293(7) Uani 1 1 d . . .
C7A C 0.3734(2) 0.8055(3) 0.06453(13) 0.0266(6) Uani 1 1 d . . .
C7 C 0.1368(2) 0.6460(3) 0.12286(14) 0.0301(7) Uani 1 1 d . . .
C8 C 0.2215(2) 0.2383(3) 0.07638(13) 0.0304(7) Uani 1 1 d . . .
H8A H 0.1812 0.2517 0.0425 0.036 Uiso 1 1 calc R . .
C9 C 0.2167(2) 0.1051(3) 0.10700(13) 0.0297(7) Uani 1 1 d . . .
H9A H 0.1739 0.0309 0.0935 0.036 Uiso 1 1 calc R . .
C10 C 0.2753(2) 0.0817(3) 0.15771(12) 0.0246(6) Uani 1 1 d . . .
C11 C 0.3380(2) 0.1966(3) 0.17492(12) 0.0263(6) Uani 1 1 d . . .
H11A H 0.3794 0.1858 0.2085 0.032 Uiso 1 1 calc R . .
C12 C 0.3386(2) 0.3264(3) 0.14216(12) 0.0258(6) Uani 1 1 d . . .
H12A H 0.3808 0.4022 0.1546 0.031 Uiso 1 1 calc R . .
C13 C 0.2713(2) -0.0655(3) 0.19026(12) 0.0293(7) Uani 1 1 d . . .
H13A H 0.3160 -0.1344 0.1765 0.035 Uiso 1 1 calc R . .
H13B H 0.2102 -0.1093 0.1801 0.035 Uiso 1 1 calc R . .
C14 C 0.2902(2) -0.0583(3) 0.25629(12) 0.0287(7) Uani 1 1 d . . .
H14A H 0.3511 -0.0145 0.2672 0.034 Uiso 1 1 calc R . .
H14B H 0.2907 -0.1604 0.2718 0.034 Uiso 1 1 calc R . .
C15 C 0.2177(2) 0.0354(3) 0.28302(12) 0.0301(7) Uani 1 1 d . . .
H15A H 0.2244 0.1412 0.2729 0.036 Uiso 1 1 calc R . .
H15B H 0.1560 0.0027 0.2670 0.036 Uiso 1 1 calc R . .
C16 C 0.2274(2) 0.0196(3) 0.34827(12) 0.0261(6) Uani 1 1 d . . .
C17 C 0.1884(2) -0.1021(3) 0.37435(13) 0.0304(7) Uani 1 1 d . . .
H17A H 0.1541 -0.1739 0.3516 0.036 Uiso 1 1 calc R . .
C20 C 0.2781(2) 0.1222(3) 0.38450(13) 0.0281(7) Uani 1 1 d . . .
H20A H 0.3057 0.2053 0.3688 0.034 Uiso 1 1 calc R . .
C18 C 0.2003(2) -0.1167(3) 0.43377(13) 0.0292(7) Uani 1 1 d . . .
H18A H 0.1734 -0.1989 0.4505 0.035 Uiso 1 1 calc R . .
C19 C 0.2877(2) 0.1010(3) 0.44386(13) 0.0268(6) Uani 1 1 d . . .
H19A H 0.3219 0.1712 0.4675 0.032 Uiso 1 1 calc R . .
N2 N 0.24959(16) -0.0166(3) 0.46870(10) 0.0238(5) Uani 1 1 d . . .

loop_
_atom_site_aniso_label
_atom_site_aniso_U_11
_atom_site_aniso_U_22
_atom_site_aniso_U_33
_atom_site_aniso_U_23
_atom_site_aniso_U_13
_atom_site_aniso_U_12
Zn1 0.03255(19) 0.02529(18) 0.01458(18) 0.00052(13) 0.00117(13) -0.00175(14)
Cl1A 0.0419(4) 0.0277(4) 0.0377(5) 0.0097(3) 0.0085(4) -0.0017(3)
Cl1 0.0442(5) 0.0633(6) 0.0313(5) -0.0110(4) 0.0077(4) 0.0018(4)
N1 0.0291(12) 0.0247(12) 0.0155(12) -0.0004(10) 0.0016(10) -0.0020(10)
O1A 0.0421(12) 0.0270(11) 0.0236(11) 0.0007(9) 0.0043(9) -0.0025(9)
O1 0.0437(13) 0.0478(14) 0.0272(13) 0.0025(10) 0.0088(10) 0.0043(11)
C1A 0.0286(15) 0.0219(15) 0.0230(16) -0.0031(12) 0.0081(12) 0.0006(11)
C1 0.0278(15) 0.0247(15) 0.0310(18) -0.0020(13) 0.0026(13) -0.0031(12)
Cl2A 0.0404(4) 0.0430(5) 0.0343(5) 0.0059(4) -0.0105(4) -0.0048(4)
Cl2 0.0451(5) 0.0415(5) 0.0557(6) 0.0049(4) -0.0119(4) 0.0067(4)
O2A 0.0402(12) 0.0292(12) 0.0334(13) -0.0002(10) -0.0077(10) -0.0011(10)
O2 0.0403(13) 0.0412(13) 0.0310(13) -0.0001(10) 0.0020(10) 0.0087(10)
C2A 0.0327(16) 0.0202(14) 0.0264(17) 0.0042(12) 0.0066(13) 0.0020(12)
C2 0.0385(17) 0.0334(17) 0.0278(18) -0.0009(14) 0.0054(14) -0.0076(14)
Cl3A 0.0476(5) 0.0337(4) 0.0362(5) 0.0130(3) -0.0107(4) -0.0052(4)
Cl3 0.0518(6) 0.0917(8) 0.0298(5) 0.0146(5) 0.0004(4) 0.0156(5)
O3A 0.0331(11) 0.0314(11) 0.0206(11) 0.0048(9) -0.0004(9) 0.0061(9)
O3 0.0330(11) 0.0320(12) 0.0317(13) 0.0088(9) -0.0076(9) 0.0015(9)
C3A 0.0308(16) 0.0331(16) 0.0219(17) 0.0013(13) 0.0005(13) 0.0006(13)
C3 0.0341(17) 0.0263(16) 0.040(2) -0.0007(14) -0.0068(14) -0.0018(13)
C4A 0.0283(15) 0.0262(16) 0.0333(18) -0.0011(13) 0.0040(13) -0.0052(12)
C4 0.0295(16) 0.0352(18) 0.042(2) -0.0104(15) 0.0040(14) 0.0036(13)
C5A 0.0330(16) 0.0204(14) 0.0267(16) 0.0045(12) 0.0108(13) 0.0020(12)
C5 0.0313(16) 0.0338(17) 0.0277(17) -0.0059(13) 0.0057(13) -0.0021(13)
C6A 0.0294(15) 0.0268(15) 0.0206(15) -0.0020(12) 0.0069(12) 0.0028(12)
C6 0.0314(16) 0.0233(15) 0.0336(18) -0.0016(13) 0.0058(13) -0.0048(12)
C7A 0.0328(16) 0.0265(16) 0.0217(16) -0.0034(12) 0.0076(13) 0.0048(12)
C7 0.0326(16) 0.0258(16) 0.0314(18) -0.0019(13) 0.0013(14) -0.0039(13)
C8 0.0362(17) 0.0322(17) 0.0218(16) 0.0009(13) -0.0014(13) -0.0035(13)
C9 0.0368(17) 0.0290(16) 0.0230(17) -0.0026(12) 0.0025(13) -0.0104(13)
C10 0.0347(15) 0.0250(15) 0.0155(15) -0.0026(11) 0.0084(12) -0.0005(12)
C11 0.0345(16) 0.0291(15) 0.0142(15) -0.0003(12) -0.0012(12) 0.0004(13)
C12 0.0316(15) 0.0237(15) 0.0220(16) -0.0047(12) 0.0029(12) -0.0040(12)
C13 0.0438(18) 0.0265(15) 0.0185(15) -0.0018(12) 0.0076(13) -0.0030(13)
C14 0.0412(17) 0.0242(15) 0.0213(16) 0.0037(12) 0.0058(13) 0.0033(13)
C15 0.0412(17) 0.0336(17) 0.0157(15) 0.0042(12) 0.0036(13) 0.0057(13)
C16 0.0337(16) 0.0268(15) 0.0177(15) 0.0015(12) 0.0020(12) 0.0062(12)
C17 0.0435(18) 0.0299(16) 0.0169(16) -0.0031(12) -0.0007(13) -0.0076(13)
C20 0.0383(17) 0.0248(15) 0.0218(16) 0.0036(12) 0.0060(13) -0.0020(13)
C18 0.0396(17) 0.0271(16) 0.0202(16) 0.0001(12) 0.0013(13) -0.0068(13)
C19 0.0325(16) 0.0242(15) 0.0233(16) -0.0026(12) 0.0017(13) -0.0016(12)
N2 0.0304(13) 0.0248(12) 0.0161(12) -0.0015(10) 0.0021(10) 0.0005(10)

loop_
_atom_type_symbol
_atom_type_description
_atom_type_scat_dispersion_real
_atom_type_scat_dispersion_imag
_atom_type_scat_source
C C 0.0033 0.0016 'International Tables Vol C Tables 4.2.6.8 and 6.1.1.4'
H H 0.0000 0.0000 'International Tables Vol C Tables 4.2.6.8 and 6.1.1.4'
N N 0.0061 0.0033 'International Tables Vol C Tables 4.2.6.8 and 6.1.1.4'
O O 0.0106 0.0060 'International Tables Vol C Tables 4.2.6.8 and 6.1.1.4'
Cl Cl 0.1484 0.1585 'International Tables Vol C Tables 4.2.6.8 and 6.1.1.4'
Zn Zn 0.2839 1.4301 'International Tables Vol C Tables 4.2.6.8 and 6.1.1.4'

loop_
_geom_angle_atom_site_label_1
_geom_angle_atom_site_label_2
_geom_angle_atom_site_label_3
_geom_angle
_geom_angle_site_symmetry_3
O1A Zn1 O1 112.97(9) .
O1A Zn1 N1 106.94(9) .
O1 Zn1 N1 108.17(9) .
O1A Zn1 N2 118.28(9) 4_565
O1 Zn1 N2 103.64(9) 4_565
N1 Zn1 N2 106.33(9) 4_565
C12 N1 C8 117.1(2) .
C12 N1 Zn1 121.74(19) .
C8 N1 Zn1 120.1(2) .
C7A O1A Zn1 111.7(2) .
C7 O1 Zn1 115.1(2) .
C6A C1A C2A 118.0(3) .
C6A C1A C7A 117.5(3) .
C2A C1A C7A 124.4(3) .
C2 C1 C6 118.5(3) .
C2 C1 C7 124.3(3) .
C6 C1 C7 117.2(3) .
C3A C2A C1A 120.5(3) .
C3A C2A Cl3A 117.6(2) .
C1A C2A Cl3A 121.8(2) .
C3 C2 C1 120.2(3) .
C3 C2 Cl3 117.6(3) .
C1 C2 Cl3 122.2(2) .
C6A O3A H3AA 109.5 .
C6 O3 H3A 109.5 .
C4A C3A C2A 120.6(3) .
C4A C3A Cl2A 117.6(2) .
C2A C3A Cl2A 121.8(2) .
C4 C3 C2 120.5(3) .
C4 C3 Cl2 118.2(2) .
C2 C3 Cl2 121.3(3) .
C5A C4A C3A 119.3(3) .
C5A C4A H4AA 120.4 .
C3A C4A H4AA 120.4 .
C5 C4 C3 119.9(3) .
C5 C4 H4A 120.0 .
C3 C4 H4A 120.0 .
C4A C5A C6A 121.9(3) .
C4A C5A Cl1A 119.0(2) .
C6A C5A Cl1A 119.1(2) .
C4 C5 C6 121.3(3) .
C4 C5 Cl1 120.0(2) .
C6 C5 Cl1 118.7(2) .
O3A C6A C5A 118.7(3) .
O3A C6A C1A 121.6(3) .
C5A C6A C1A 119.7(3) .
O3 C6 C5 119.3(3) .
O3 C6 C1 121.2(3) .
C5 C6 C1 119.5(3) .
O2A C7A O1A 122.9(3) .
O2A C7A C1A 117.8(3) .
O1A C7A C1A 119.3(3) .
O1 C7 O2 122.9(3) .
O1 C7 C1 119.6(3) .
O2 C7 C1 117.4(3) .
N1 C8 C9 122.9(3) .
N1 C8 H8A 118.6 .
C9 C8 H8A 118.6 .
C8 C9 C10 120.1(3) .
C8 C9 H9A 119.9 .
C10 C9 H9A 119.9 .
C9 C10 C11 116.8(3) .
C9 C10 C13 120.0(3) .
C11 C10 C13 123.2(3) .
C12 C11 C10 119.8(3) .
C12 C11 H11A 120.1 .
C10 C11 H11A 120.1 .
N1 C12 C11 123.3(3) .
N1 C12 H12A 118.3 .
C11 C12 H12A 118.3 .
C10 C13 C14 117.0(2) .
C10 C13 H13A 108.0 .
C14 C13 H13A 108.0 .
C10 C13 H13B 108.0 .
C14 C13 H13B 108.0 .
H13A C13 H13B 107.3 .
C13 C14 C15 112.4(2) .
C13 C14 H14A 109.1 .
C15 C14 H14A 109.1 .
C13 C14 H14B 109.1 .
C15 C14 H14B 109.1 .
H14A C14 H14B 107.9 .
C16 C15 C14 111.7(2) .
C16 C15 H15A 109.3 .
C14 C15 H15A 109.3 .
C16 C15 H15B 109.3 .
C14 C15 H15B 109.3 .
H15A C15 H15B 107.9 .
C20 C16 C17 117.2(3) .
C20 C16 C15 121.8(3) .
C17 C16 C15 121.0(3) .
C18 C17 C16 120.1(3) .
C18 C17 H17A 120.0 .
C16 C17 H17A 120.0 .
C19 C20 C16 120.0(3) .
C19 C20 H20A 120.0 .
C16 C20 H20A 120.0 .
N2 C18 C17 122.5(3) .
N2 C18 H18A 118.8 .
C17 C18 H18A 118.8 .
N2 C19 C20 122.4(3) .
N2 C19 H19A 118.8 .
C20 C19 H19A 118.8 .
C19 N2 C18 117.9(2) .
C19 N2 Zn1 123.0(2) 4_566
C18 N2 Zn1 119.10(19) 4_566

loop_
_geom_bond_atom_site_label_1
_geom_bond_atom_site_label_2
_geom_bond_distance
_geom_bond_site_symmetry_2
Zn1 O1A 1.952(2) .
Zn1 O1 1.957(2) .
Zn1 N1 2.017(2) .
Zn1 N2 2.017(2) 4_565
Cl1A C5A 1.740(3) .
Cl1 C5 1.735(3) .
N1 C12 1.335(4) .
N1 C8 1.336(4) .
O1A C7A 1.261(3) .
O1 C7 1.239(4) .
C1A C6A 1.407(4) .
C1A C2A 1.413(4) .
C1A C7A 1.514(4) .
C1 C2 1.405(4) .
C1 C6 1.408(4) .
C1 C7 1.514(4) .
Cl2A C3A 1.739(3) .
Cl2 C3 1.740(3) .
O2A C7A 1.255(4) .
O2 C7 1.266(4) .
C2A C3A 1.386(4) .
C2A Cl3A 1.730(3) .
C2 C3 1.393(4) .
C2 Cl3 1.720(3) .
O3A C6A 1.359(3) .
O3A H3AA 0.8200 .
O3 C6 1.348(4) .
O3 H3A 0.8200 .
C3A C4A 1.385(4) .
C3 C4 1.376(5) .
C4A C5A 1.367(4) .
C4A H4AA 0.9300 .
C4 C5 1.366(4) .
C4 H4A 0.9300 .
C5A C6A 1.387(4) .
C5 C6 1.393(4) .
C8 C9 1.380(4) .
C8 H8A 0.9300 .
C9 C10 1.382(4) .
C9 H9A 0.9300 .
C10 C11 1.389(4) .
C10 C13 1.506(4) .
C11 C12 1.375(4) .
C11 H11A 0.9300 .
C12 H12A 0.9300 .
C13 C14 1.524(4) .
C13 H13A 0.9700 .
C13 H13B 0.9700 .
C14 C15 1.526(4) .
C14 H14A 0.9700 .
C14 H14B 0.9700 .
C15 C16 1.509(4) .
C15 H15A 0.9700 .
C15 H15B 0.9700 .
C16 C20 1.385(4) .
C16 C17 1.385(4) .
C17 C18 1.374(4) .
C17 H17A 0.9300 .
C20 C19 1.379(4) .
C20 H20A 0.9300 .
C18 N2 1.344(4) .
C18 H18A 0.9300 .
C19 N2 1.338(4) .
C19 H19A 0.9300 .
N2 Zn1 2.017(2) 4_566
